data_4509770
loop_
_publ_author_name
'Liu, Yuzhou'
'Ward, Michael D.'

_publ_section_title
;
 Molecular Capsules in Modular Frameworks
;
_journal_issue 9
_journal_name_full 'Crystal Growth &amp; Design'
_journal_page_first 3859
_journal_paper_doi 10.1021/cg9008009
_journal_volume 9
_journal_year 2009
_chemical_formula_moiety 'C33 H51 Cl3 N12 O19 S4'
_chemical_formula_sum 'C33 H51 Cl3 N12 O19 S4'
_chemical_formula_weight 1154.45
_chemical_name_systematic
; 
 ? 
;
_space_group_IT_number 14
_symmetry_cell_setting monoclinic
_symmetry_space_group_name_Hall '-P 2yn'
_symmetry_space_group_name_H-M 'P 1 21/n 1'
_atom_sites_solution_hydrogens geom
_atom_sites_solution_primary direct
_atom_sites_solution_secondary difmap
_audit_creation_method SHELXL-97
_cell_angle_alpha 90.00
_cell_angle_beta 97.296(3)
_cell_angle_gamma 90.00
_cell_formula_units_Z 4
_cell_length_a 12.6415(7)
_cell_length_b 28.2956(15)
_cell_length_c 13.6403(7)
_cell_measurement_reflns_used 9278
_cell_measurement_temperature 100(2)
_cell_measurement_theta_max 29.21
_cell_measurement_theta_min 2.52
_cell_volume 4839.6(4)
_computing_cell_refinement 'Bruker SAINT'
_computing_data_collection 'Bruker APEX2'
_computing_data_reduction 'Bruker SAINT'
_computing_molecular_graphics 'Bruker SHELXTL'
_computing_publication_material 'Bruker SHELXTL'
_computing_structure_refinement 'SHELXL-97 (Sheldrick, 2008)'
_computing_structure_solution 'SHELXS-97 (Sheldrick, 2008)'
_diffrn_ambient_temperature 100(2)
_diffrn_measured_fraction_theta_full 0.996
_diffrn_measured_fraction_theta_max 0.996
_diffrn_measurement_device_type 'Bruker APEX-II CCD'
_diffrn_measurement_method '\f and \w scans'
_diffrn_radiation_monochromator graphite
_diffrn_radiation_source 'fine-focus sealed tube'
_diffrn_radiation_type MoK\a
_diffrn_radiation_wavelength 0.71073
_diffrn_reflns_av_R_equivalents 0.0552
_diffrn_reflns_av_sigmaI/netI 0.0314
_diffrn_reflns_limit_h_max 16
_diffrn_reflns_limit_h_min -16
_diffrn_reflns_limit_k_max 37
_diffrn_reflns_limit_k_min -37
_diffrn_reflns_limit_l_max 18
_diffrn_reflns_limit_l_min -18
_diffrn_reflns_number 112827
_diffrn_reflns_theta_full 28.00
_diffrn_reflns_theta_max 28.00
_diffrn_reflns_theta_min 1.44
_exptl_absorpt_coefficient_mu 0.448
_exptl_absorpt_correction_T_max 0.9779
_exptl_absorpt_correction_T_min 0.8203
_exptl_absorpt_correction_type multi-scan
_exptl_absorpt_process_details sadabs
_exptl_crystal_colour colourless
_exptl_crystal_density_diffrn 1.584
_exptl_crystal_density_method 'not measured'
_exptl_crystal_description block
_exptl_crystal_F_000 2400
_exptl_crystal_size_max 0.46
_exptl_crystal_size_mid 0.25
_exptl_crystal_size_min 0.05
_refine_diff_density_max 0.501
_refine_diff_density_min -0.886
_refine_diff_density_rms 0.106
_refine_ls_extinction_method none
_refine_ls_goodness_of_fit_ref 1.196
_refine_ls_hydrogen_treatment constr
_refine_ls_matrix_type full
_refine_ls_number_parameters 697
_refine_ls_number_reflns 11629
_refine_ls_number_restraints 70
_refine_ls_restrained_S_all 1.205
_refine_ls_R_factor_all 0.0726
_refine_ls_R_factor_gt 0.0621
_refine_ls_shift/su_max 0.006
_refine_ls_shift/su_mean 0.000
_refine_ls_structure_factor_coef Fsqd
_refine_ls_weighting_details 'calc w=1/[\s^2^(Fo^2^)+(0.0726P)^2^+13.0101P] where P=(Fo^2^+2Fc^2^)/3'
_refine_ls_weighting_scheme calc
_refine_ls_wR_factor_gt 0.1744
_refine_ls_wR_factor_ref 0.1802
_reflns_number_gt 9887
_reflns_number_total 11629
_reflns_threshold_expression >2sigma(I)
_cod_data_source_file cg9008009sup1.cif
_cod_data_source_block Ward_compound_5
_cod_depositor_comments
;
The following automatic conversions were performed:

'_symmetry_cell_setting' value 'Monoclinic' changed to 'monoclinic'
according to /home/saulius/struct/CIF-dictionaries/cif_core.dic
dictionary named 'cif_core.dic' version 2.4.2 from 2011-04-26.

Automatic conversion script
Id: cif_fix_values 1891 2012-01-12 08:04:46Z andrius 
;
_cod_original_sg_symbol_H-M P2(1)/n
_cod_database_code 4509770

loop_
_symmetry_equiv_pos_as_xyz
'x, y, z'
'-x+1/2, y+1/2, -z+1/2'
'-x, -y, -z'
'x-1/2, -y-1/2, z-1/2'

loop_
_atom_site_label
_atom_site_type_symbol
_atom_site_fract_x
_atom_site_fract_y
_atom_site_fract_z
_atom_site_U_iso_or_equiv
_atom_site_adp_type
_atom_site_occupancy
_atom_site_symmetry_multiplicity
_atom_site_calc_flag
_atom_site_refinement_flags
_atom_site_disorder_assembly
_atom_site_disorder_group
C1 C -0.0719(2) 0.23655(11) 0.2218(2) 0.0146(6) Uani 1 1 d . . .
C2 C -0.1550(2) 0.22096(11) 0.1518(2) 0.0142(6) Uani 1 1 d . . .
C3 C -0.2219(2) 0.18556(11) 0.1800(2) 0.0142(6) Uani 1 1 d . . .
H3 H -0.2792 0.1743 0.1341 0.017 Uiso 1 1 calc R . .
C4 C -0.2053(2) 0.16665(11) 0.2748(2) 0.0144(6) Uani 1 1 d . . .
C5 C -0.1197(2) 0.18179(12) 0.3424(2) 0.0155(6) Uani 1 1 d . . .
H5 H -0.1084 0.1682 0.4066 0.019 Uiso 1 1 calc R . .
C6 C -0.0513(2) 0.21653(11) 0.3161(2) 0.0150(6) Uani 1 1 d . . .
C7 C 0.0451(2) 0.23114(12) 0.3869(2) 0.0170(6) Uani 1 1 d . . .
H7A H 0.0327 0.2234 0.4553 0.020 Uiso 1 1 calc R . .
H7B H 0.0550 0.2658 0.3828 0.020 Uiso 1 1 calc R . .
C8 C 0.1458(2) 0.20625(12) 0.3637(2) 0.0157(6) Uani 1 1 d . . .
C9 C 0.2195(3) 0.22818(11) 0.3087(2) 0.0155(6) Uani 1 1 d . . .
C10 C 0.3135(2) 0.20569(12) 0.2903(2) 0.0158(6) Uani 1 1 d . . .
C11 C 0.3335(3) 0.16016(12) 0.3271(2) 0.0165(6) Uani 1 1 d . . .
H11 H 0.3975 0.1444 0.3164 0.020 Uiso 1 1 calc R . .
C12 C 0.2605(3) 0.13753(12) 0.3794(2) 0.0171(6) Uani 1 1 d . . .
C13 C 0.1673(3) 0.16084(12) 0.3973(2) 0.0176(6) Uani 1 1 d . . .
H13 H 0.1180 0.1452 0.4332 0.021 Uiso 1 1 calc R . .
C14 C 0.3920(2) 0.22953(12) 0.2305(2) 0.0166(6) Uani 1 1 d . . .
H14A H 0.3857 0.2642 0.2371 0.020 Uiso 1 1 calc R . .
H14B H 0.4654 0.2204 0.2579 0.020 Uiso 1 1 calc R . .
C15 C 0.3739(2) 0.21660(11) 0.1223(2) 0.0149(6) Uani 1 1 d . . .
C16 C 0.4367(2) 0.18151(11) 0.0862(2) 0.0142(6) Uani 1 1 d . . .
H16 H 0.4925 0.1672 0.1294 0.017 Uiso 1 1 calc R . .
C17 C 0.4182(2) 0.16740(11) -0.0120(2) 0.0142(6) Uani 1 1 d . . .
C18 C 0.3355(2) 0.18709(11) -0.0760(2) 0.0144(6) Uani 1 1 d . . .
H18 H 0.3229 0.1768 -0.1427 0.017 Uiso 1 1 calc R . .
C19 C 0.2712(2) 0.22188(11) -0.0422(2) 0.0137(6) Uani 1 1 d . . .
C20 C 0.2933(2) 0.23713(11) 0.0561(2) 0.0144(6) Uani 1 1 d . . .
C21 C 0.1762(2) 0.24197(11) -0.1097(2) 0.0152(6) Uani 1 1 d . . .
H21A H 0.1715 0.2764 -0.0981 0.018 Uiso 1 1 calc R . .
H21B H 0.1878 0.2372 -0.1795 0.018 Uiso 1 1 calc R . .
C22 C 0.0715(2) 0.21879(11) -0.0924(2) 0.0140(6) Uani 1 1 d . . .
C23 C 0.0412(2) 0.17646(11) -0.1394(2) 0.0144(6) Uani 1 1 d . . .
H23 H 0.0873 0.1616 -0.1799 0.017 Uiso 1 1 calc R . .
C24 C -0.0561(2) 0.15559(11) -0.1276(2) 0.0139(6) Uani 1 1 d . . .
C25 C -0.1246(2) 0.17614(11) -0.0678(2) 0.0145(6) Uani 1 1 d . . .
H25 H -0.1906 0.1614 -0.0602 0.017 Uiso 1 1 calc R . .
C26 C -0.0960(2) 0.21844(11) -0.0188(2) 0.0147(6) Uani 1 1 d . . .
C27 C 0.0013(2) 0.23933(11) -0.0328(2) 0.0152(6) Uani 1 1 d . . .
C28 C -0.1716(2) 0.24040(11) 0.0473(2) 0.0158(6) Uani 1 1 d . . .
H28A H -0.1606 0.2750 0.0496 0.019 Uiso 1 1 calc R . .
H28B H -0.2461 0.2344 0.0181 0.019 Uiso 1 1 calc R . .
C29 C 0.5484(3) 0.10827(13) 0.6361(3) 0.0205(7) Uani 1 1 d . . .
C30 C 0.9683(3) 0.06280(13) 0.5071(3) 0.0238(7) Uani 1 1 d . . .
C31 C 0.7727(3) 0.97508(12) 0.1809(2) 0.0178(6) Uani 1 1 d . . .
C32 C 0.1124(3) 0.08479(12) 0.1426(3) 0.0199(7) Uani 1 1 d . . .
H32 H 0.1558 0.0751 0.2059 0.024 Uiso 1 1 calc R A .
C33 C 0.3874(3) 0.02113(12) 0.1614(3) 0.0187(6) Uani 1 1 d . . .
Cl1 Cl -0.0081(10) 0.1107(4) 0.1710(9) 0.023(3) Uani 0.446(4) 1 d PDU A -1
Cl2 Cl 0.0850(9) 0.0343(2) 0.0691(12) 0.025(3) Uani 0.446(4) 1 d PDU A -1
Cl3 Cl 0.1855(16) 0.1257(5) 0.0834(13) 0.035(4) Uani 0.446(4) 1 d PDU A -1
Cl1A Cl -0.0053(15) 0.1117(7) 0.1668(18) 0.047(5) Uani 0.47(3) 1 d PDU A -2
Cl2A Cl 0.0808(11) 0.0352(4) 0.0628(11) 0.041(3) Uani 0.47(3) 1 d PDU A -2
Cl3A Cl 0.1926(19) 0.1248(7) 0.0867(10) 0.046(5) Uani 0.47(3) 1 d PDU A -2
Cl1B Cl 0.003(4) 0.118(2) 0.157(6) 0.036(13) Uani 0.09(3) 1 d PDU A -3
Cl2B Cl 0.092(4) 0.0315(15) 0.091(8) 0.060(15) Uani 0.09(3) 1 d PDU A -3
Cl3B Cl 0.211(3) 0.1186(14) 0.092(4) 0.032(8) Uani 0.09(3) 1 d PDU A -3
N1 N 1.0490(3) 0.06326(13) 0.5782(2) 0.0306(7) Uani 1 1 d . . .
H1A H 1.1146 0.0603 0.5639 0.037 Uiso 1 1 calc R . .
H1B H 1.0374 0.0665 0.6401 0.037 Uiso 1 1 calc R . .
N2 N 0.9836(3) 0.05800(13) 0.4135(3) 0.0320(8) Uani 1 1 d . . .
H2A H 1.0487 0.0550 0.3979 0.038 Uiso 1 1 calc R . .
H2B H 0.9287 0.0578 0.3668 0.038 Uiso 1 1 calc R . .
N3 N 0.8685(3) 0.06640(13) 0.5285(3) 0.0314(8) Uani 1 1 d . . .
H3A H 0.8565 0.0691 0.5904 0.038 Uiso 1 1 calc R . .
H3B H 0.8147 0.0661 0.4808 0.038 Uiso 1 1 calc R . .
N4 N 0.6233(2) 0.12805(11) 0.6997(2) 0.0201(6) Uani 1 1 d . . .
H4A H 0.6102 0.1348 0.7600 0.024 Uiso 1 1 calc R . .
H4B H 0.6861 0.1345 0.6817 0.024 Uiso 1 1 calc R . .
N5 N 0.5667(3) 0.09820(12) 0.5448(2) 0.0268(7) Uani 1 1 d . . .
H5A H 0.5163 0.0852 0.5030 0.032 Uiso 1 1 calc R . .
H5B H 0.6293 0.1045 0.5260 0.032 Uiso 1 1 calc R . .
N6 N 0.4541(3) 0.09867(14) 0.6637(2) 0.0305(8) Uani 1 1 d . . .
H6A H 0.4413 0.1054 0.7241 0.037 Uiso 1 1 calc R . .
H6B H 0.4041 0.0855 0.6217 0.037 Uiso 1 1 calc R . .
N7 N 0.6785(2) 0.99339(11) 0.1909(3) 0.0261(7) Uani 1 1 d . . .
H7C H 0.6210 0.9756 0.1820 0.031 Uiso 1 1 calc R . .
H7D H 0.6733 1.0234 0.2066 0.031 Uiso 1 1 calc R . .
N8 N 0.7820(3) 0.93019(11) 0.1575(3) 0.0297(7) Uani 1 1 d . . .
H8A H 0.7250 0.9120 0.1483 0.036 Uiso 1 1 calc R . .
H8B H 0.8451 0.9184 0.1510 0.036 Uiso 1 1 calc R . .
N9 N 0.8596(2) 1.00216(11) 0.1945(3) 0.0254(7) Uani 1 1 d . . .
H9A H 0.9224 0.9900 0.1878 0.030 Uiso 1 1 calc R . .
H9B H 0.8542 1.0322 0.2101 0.030 Uiso 1 1 calc R . .
N10 N 0.3253(3) -0.00468(11) 0.2125(2) 0.0250(7) Uani 1 1 d . . .
H10A H 0.3255 0.0003 0.2762 0.030 Uiso 1 1 calc R . .
H10B H 0.2841 -0.0268 0.1825 0.030 Uiso 1 1 calc R . .
N11 N 0.3894(3) 0.01311(11) 0.0660(2) 0.0249(6) Uani 1 1 d . . .
H11A H 0.4318 0.0298 0.0330 0.030 Uiso 1 1 calc R . .
H11B H 0.3483 -0.0089 0.0357 0.030 Uiso 1 1 calc R . .
N12 N 0.4490(3) 0.05419(11) 0.2074(2) 0.0246(6) Uani 1 1 d . . .
H12A H 0.4915 0.0710 0.1746 0.030 Uiso 1 1 calc R . .
H12B H 0.4475 0.0594 0.2708 0.030 Uiso 1 1 calc R . .
O1 O -0.14724(19) 0.12310(9) -0.29544(18) 0.0215(5) Uani 1 1 d . . .
O2 O -0.1767(2) 0.08148(9) -0.14669(19) 0.0219(5) Uani 1 1 d . . .
O3 O -0.00468(19) 0.07721(9) -0.21003(19) 0.0221(5) Uani 1 1 d . . .
O4 O 0.43434(19) 0.09789(9) -0.13159(19) 0.0213(5) Uani 1 1 d . . .
O5 O 0.58986(18) 0.14721(8) -0.09178(19) 0.0197(5) Uani 1 1 d . . .
O6 O 0.5354(2) 0.09348(9) 0.03047(19) 0.0238(5) Uani 1 1 d . . .
O7 O 0.3883(2) 0.06552(9) 0.4061(2) 0.0246(5) Uani 1 1 d . . .
O8 O 0.2645(2) 0.07923(9) 0.52576(18) 0.0228(5) Uani 1 1 d . . .
O9 O 0.2003(2) 0.05000(9) 0.36182(19) 0.0231(5) Uani 1 1 d . . .
O10 O -0.3927(2) 0.12840(11) 0.2553(2) 0.0372(7) Uani 1 1 d . . .
O11 O -0.2934(2) 0.13257(10) 0.4184(2) 0.0303(6) Uani 1 1 d . . .
O12 O -0.2389(2) 0.07787(9) 0.3016(3) 0.0362(7) Uani 1 1 d . . .
O13 O 0.02482(19) 0.28239(8) 0.01237(19) 0.0196(5) Uani 1 1 d . . .
H13B H 0.0989 0.2822 0.0360 0.024 Uiso 1 1 d R . .
O14 O 0.23205(19) 0.27332(8) 0.08508(18) 0.0196(5) Uani 1 1 d . . .
H14O H 0.2272 0.2729 0.1481 0.024 Uiso 1 1 d R . .
O15 O 0.20201(18) 0.27328(8) 0.27406(18) 0.0182(5) Uani 1 1 d . . .
H15O H 0.1381 0.2794 0.2616 0.022 Uiso 1 1 d R . .
O16 O -0.00645(19) 0.27302(8) 0.20121(19) 0.0207(5) Uani 1 1 d . . .
H16O H -0.0087 0.2796 0.1377 0.025 Uiso 1 1 d R . .
O17 O 0.7474(2) 0.06057(10) 0.0322(2) 0.0265(6) Uani 1 1 d D . .
H17A H 0.6994 0.0780 0.0484 0.032 Uiso 1 1 d RD . .
H17B H 0.7693 0.0733 -0.0154 0.032 Uiso 1 1 d RD . .
O18 O 0.9905(3) 0.17741(15) 0.5996(3) 0.0565(10) Uani 1 1 d D . .
H18A H 0.9381 0.1555 0.6325 0.068 Uiso 1 1 d RD . .
H18B H 0.9659 0.2118 0.5770 0.068 Uiso 1 1 d RD . .
O19 O 0.2119(3) 0.16078(16) 0.6718(3) 0.0622(11) Uani 1 1 d D . .
H19A H 0.2350 0.1415 0.6278 0.075 Uiso 1 1 d RD . .
H19B H 0.1526 0.1740 0.6423 0.075 Uiso 1 1 d RD . .
S1 S -0.09922(6) 0.10536(3) -0.19835(6) 0.01449(16) Uani 1 1 d . . .
S2 S 0.50114(6) 0.12368(3) -0.05420(6) 0.01424(16) Uani 1 1 d . . .
S3 S 0.28016(6) 0.07893(3) 0.42113(6) 0.01778(18) Uani 1 1 d . . .
S4 S -0.29122(6) 0.12311(3) 0.31372(6) 0.01628(17) Uani 1 1 d . . .

loop_
_atom_site_aniso_label
_atom_site_aniso_U_11
_atom_site_aniso_U_22
_atom_site_aniso_U_33
_atom_site_aniso_U_23
_atom_site_aniso_U_13
_atom_site_aniso_U_12
C1 0.0127(14) 0.0143(14) 0.0177(15) -0.0022(12) 0.0050(11) -0.0001(11)
C2 0.0116(13) 0.0148(14) 0.0166(15) -0.0007(11) 0.0029(11) 0.0032(11)
C3 0.0128(14) 0.0129(13) 0.0171(15) -0.0031(11) 0.0024(11) 0.0006(11)
C4 0.0133(14) 0.0154(14) 0.0153(15) -0.0028(11) 0.0047(11) -0.0004(11)
C5 0.0145(14) 0.0197(15) 0.0128(14) -0.0017(12) 0.0039(11) 0.0034(11)
C6 0.0123(14) 0.0179(14) 0.0149(14) -0.0065(12) 0.0021(11) 0.0021(11)
C7 0.0118(14) 0.0207(15) 0.0185(15) -0.0055(12) 0.0023(12) -0.0007(12)
C8 0.0124(14) 0.0212(15) 0.0131(14) -0.0064(12) 0.0003(11) 0.0000(11)
C9 0.0162(15) 0.0161(14) 0.0137(14) -0.0064(11) -0.0007(11) -0.0013(11)
C10 0.0129(14) 0.0197(15) 0.0145(15) -0.0047(12) 0.0003(11) -0.0024(11)
C11 0.0140(14) 0.0228(16) 0.0127(14) -0.0048(12) 0.0015(11) 0.0011(12)
C12 0.0161(15) 0.0204(15) 0.0139(14) -0.0028(12) -0.0014(12) 0.0004(12)
C13 0.0152(14) 0.0239(16) 0.0136(15) -0.0038(12) 0.0017(12) -0.0029(12)
C14 0.0111(14) 0.0203(15) 0.0182(15) -0.0030(12) 0.0012(12) -0.0014(11)
C15 0.0124(14) 0.0151(14) 0.0175(15) -0.0027(12) 0.0034(11) -0.0046(11)
C16 0.0113(13) 0.0162(14) 0.0154(15) -0.0001(11) 0.0020(11) -0.0021(11)
C17 0.0107(13) 0.0156(14) 0.0171(15) -0.0002(11) 0.0050(11) -0.0022(11)
C18 0.0139(14) 0.0163(14) 0.0133(14) 0.0013(11) 0.0032(11) -0.0047(11)
C19 0.0109(13) 0.0138(13) 0.0166(15) 0.0029(11) 0.0027(11) -0.0033(11)
C20 0.0116(13) 0.0130(13) 0.0191(15) -0.0013(11) 0.0040(11) -0.0035(11)
C21 0.0129(14) 0.0163(14) 0.0164(15) 0.0038(12) 0.0022(11) -0.0015(11)
C22 0.0124(14) 0.0161(14) 0.0133(14) 0.0067(11) 0.0013(11) -0.0007(11)
C23 0.0115(13) 0.0169(14) 0.0145(14) 0.0057(11) 0.0007(11) 0.0013(11)
C24 0.0124(14) 0.0151(14) 0.0136(14) 0.0038(11) -0.0007(11) 0.0001(11)
C25 0.0121(14) 0.0167(14) 0.0151(15) 0.0035(12) 0.0027(11) -0.0014(11)
C26 0.0119(14) 0.0175(14) 0.0146(14) 0.0040(12) 0.0014(11) 0.0023(11)
C27 0.0141(14) 0.0147(14) 0.0163(15) 0.0036(12) -0.0002(12) 0.0003(11)
C28 0.0133(14) 0.0179(14) 0.0163(15) 0.0027(12) 0.0023(12) 0.0028(11)
C29 0.0207(16) 0.0231(16) 0.0177(16) 0.0003(13) 0.0022(13) 0.0008(13)
C30 0.0285(18) 0.0194(16) 0.0247(18) 0.0019(13) 0.0083(15) 0.0010(14)
C31 0.0176(15) 0.0188(15) 0.0169(15) 0.0021(12) 0.0011(12) 0.0005(12)
C32 0.0197(16) 0.0200(16) 0.0200(16) -0.0001(13) 0.0027(13) -0.0028(13)
C33 0.0173(15) 0.0183(15) 0.0211(16) -0.0009(13) 0.0054(12) 0.0026(12)
Cl1 0.026(5) 0.012(3) 0.034(6) -0.005(4) 0.009(4) -0.001(3)
Cl2 0.021(4) 0.010(2) 0.042(6) -0.006(3) 0.005(3) -0.005(2)
Cl3 0.033(7) 0.028(4) 0.046(6) 0.003(4) 0.007(4) -0.021(4)
Cl1A 0.030(7) 0.049(7) 0.062(9) -0.014(5) 0.011(6) 0.011(5)
Cl2A 0.044(5) 0.047(5) 0.034(4) -0.022(4) 0.016(3) -0.013(3)
Cl3A 0.051(10) 0.065(7) 0.023(4) 0.006(3) 0.009(4) -0.031(6)
Cl1B 0.05(2) 0.027(18) 0.030(15) 0.010(13) 0.000(16) 0.025(15)
Cl2B 0.027(11) 0.06(2) 0.10(4) -0.05(2) 0.014(16) 0.017(11)
Cl3B 0.013(13) 0.015(12) 0.07(2) -0.012(9) 0.001(12) 0.001(9)
N1 0.0260(16) 0.046(2) 0.0210(16) 0.0067(14) 0.0087(13) 0.0066(14)
N2 0.0323(18) 0.0385(19) 0.0265(17) -0.0052(14) 0.0094(14) -0.0056(15)
N3 0.0240(16) 0.049(2) 0.0222(16) 0.0037(15) 0.0074(13) 0.0061(15)
N4 0.0158(13) 0.0284(15) 0.0167(14) -0.0034(11) 0.0045(11) 0.0002(11)
N5 0.0253(16) 0.0408(19) 0.0158(14) -0.0039(13) 0.0082(12) -0.0056(13)
N6 0.0185(15) 0.055(2) 0.0185(15) -0.0073(15) 0.0054(12) -0.0071(14)
N7 0.0181(14) 0.0214(15) 0.0394(19) -0.0039(13) 0.0061(13) 0.0007(11)
N8 0.0161(14) 0.0223(15) 0.050(2) -0.0096(14) 0.0027(14) 0.0000(12)
N9 0.0182(14) 0.0189(14) 0.0389(19) -0.0008(13) 0.0029(13) -0.0020(11)
N10 0.0267(16) 0.0260(15) 0.0234(15) -0.0051(12) 0.0074(12) -0.0108(13)
N11 0.0275(16) 0.0263(15) 0.0221(15) -0.0041(12) 0.0080(12) -0.0045(12)
N12 0.0270(16) 0.0246(15) 0.0233(16) -0.0040(12) 0.0068(13) -0.0078(12)
O1 0.0193(12) 0.0299(13) 0.0146(11) 0.0020(10) -0.0003(9) -0.0007(10)
O2 0.0237(12) 0.0213(12) 0.0224(12) -0.0024(10) 0.0099(10) -0.0091(10)
O3 0.0171(11) 0.0221(12) 0.0267(13) -0.0026(10) 0.0018(10) 0.0021(9)
O4 0.0161(11) 0.0245(12) 0.0238(13) -0.0080(10) 0.0050(9) -0.0029(9)
O5 0.0141(11) 0.0210(12) 0.0255(13) -0.0009(10) 0.0086(9) -0.0017(9)
O6 0.0288(13) 0.0251(13) 0.0191(12) 0.0054(10) 0.0088(10) 0.0087(10)
O7 0.0206(12) 0.0292(13) 0.0246(13) 0.0041(11) 0.0049(10) 0.0080(10)
O8 0.0204(12) 0.0323(14) 0.0155(12) 0.0006(10) 0.0023(9) -0.0016(10)
O9 0.0270(13) 0.0221(12) 0.0194(12) -0.0029(10) 0.0000(10) -0.0016(10)
O10 0.0238(14) 0.0451(17) 0.0396(17) 0.0199(14) -0.0076(12) -0.0141(12)
O11 0.0390(16) 0.0347(15) 0.0189(13) 0.0001(11) 0.0100(11) -0.0148(12)
O12 0.0381(16) 0.0155(12) 0.058(2) -0.0052(12) 0.0164(15) -0.0025(11)
O13 0.0193(12) 0.0134(10) 0.0261(13) -0.0005(9) 0.0025(10) -0.0008(9)
O14 0.0198(12) 0.0183(11) 0.0209(12) -0.0023(9) 0.0032(9) 0.0034(9)
O15 0.0141(11) 0.0167(11) 0.0238(12) -0.0043(9) 0.0020(9) 0.0003(8)
O16 0.0193(12) 0.0177(11) 0.0256(13) 0.0000(10) 0.0041(10) -0.0059(9)
O17 0.0206(12) 0.0359(15) 0.0240(13) 0.0082(11) 0.0072(10) 0.0029(11)
O18 0.062(2) 0.058(2) 0.053(2) 0.0106(19) 0.0196(19) 0.0090(19)
O19 0.064(3) 0.068(3) 0.054(2) -0.006(2) 0.008(2) 0.005(2)
S1 0.0112(3) 0.0173(4) 0.0153(4) 0.0002(3) 0.0030(3) -0.0010(3)
S2 0.0125(3) 0.0167(3) 0.0142(4) -0.0009(3) 0.0045(3) 0.0002(3)
S3 0.0174(4) 0.0231(4) 0.0128(4) 0.0004(3) 0.0016(3) 0.0018(3)
S4 0.0165(4) 0.0158(4) 0.0171(4) 0.0007(3) 0.0044(3) -0.0023(3)

loop_
_atom_type_symbol
_atom_type_description
_atom_type_scat_dispersion_real
_atom_type_scat_dispersion_imag
_atom_type_scat_source
C C 0.0033 0.0016 'International Tables Vol C Tables 4.2.6.8 and 6.1.1.4'
H H 0.0000 0.0000 'International Tables Vol C Tables 4.2.6.8 and 6.1.1.4'
N N 0.0061 0.0033 'International Tables Vol C Tables 4.2.6.8 and 6.1.1.4'
O O 0.0106 0.0060 'International Tables Vol C Tables 4.2.6.8 and 6.1.1.4'
S S 0.1246 0.1234 'International Tables Vol C Tables 4.2.6.8 and 6.1.1.4'
Cl Cl 0.1484 0.1585 'International Tables Vol C Tables 4.2.6.8 and 6.1.1.4'

loop_
_geom_angle_atom_site_label_1
_geom_angle_atom_site_label_2
_geom_angle_atom_site_label_3
_geom_angle
O16 C1 C2 121.2(3)
O16 C1 C6 116.4(3)
C2 C1 C6 122.4(3)
C3 C2 C1 117.9(3)
C3 C2 C28 120.1(3)
C1 C2 C28 121.9(3)
C4 C3 C2 120.4(3)
C4 C3 H3 119.8
C2 C3 H3 119.8
C3 C4 C5 120.6(3)
C3 C4 S4 121.4(2)
C5 C4 S4 118.0(2)
C6 C5 C4 120.2(3)
C6 C5 H5 119.9
C4 C5 H5 119.9
C5 C6 C1 118.4(3)
C5 C6 C7 120.4(3)
C1 C6 C7 121.2(3)
C6 C7 C8 111.6(3)
C6 C7 H7A 109.3
C8 C7 H7A 109.3
C6 C7 H7B 109.3
C8 C7 H7B 109.3
H7A C7 H7B 108.0
C13 C8 C9 118.1(3)
C13 C8 C7 119.8(3)
C9 C8 C7 122.2(3)
O15 C9 C10 117.7(3)
O15 C9 C8 120.3(3)
C10 C9 C8 121.9(3)
C11 C10 C9 118.4(3)
C11 C10 C14 120.2(3)
C9 C10 C14 121.5(3)
C12 C11 C10 120.5(3)
C12 C11 H11 119.8
C10 C11 H11 119.8
C11 C12 C13 120.0(3)
C11 C12 S3 121.5(3)
C13 C12 S3 118.4(3)
C8 C13 C12 121.1(3)
C8 C13 H13 119.5
C12 C13 H13 119.5
C15 C14 C10 112.9(3)
C15 C14 H14A 109.0
C10 C14 H14A 109.0
C15 C14 H14B 109.0
C10 C14 H14B 109.0
H14A C14 H14B 107.8
C16 C15 C20 117.8(3)
C16 C15 C14 119.6(3)
C20 C15 C14 122.5(3)
C17 C16 C15 120.6(3)
C17 C16 H16 119.7
C15 C16 H16 119.7
C16 C17 C18 120.7(3)
C16 C17 S2 118.8(2)
C18 C17 S2 120.5(2)
C17 C18 C19 120.0(3)
C17 C18 H18 120.0
C19 C18 H18 120.0
C18 C19 C20 118.7(3)
C18 C19 C21 120.8(3)
C20 C19 C21 120.5(3)
O14 C20 C15 121.0(3)
O14 C20 C19 117.0(3)
C15 C20 C19 122.0(3)
C22 C21 C19 112.2(2)
C22 C21 H21A 109.2
C19 C21 H21A 109.2
C22 C21 H21B 109.2
C19 C21 H21B 109.2
H21A C21 H21B 107.9
C23 C22 C27 117.8(3)
C23 C22 C21 119.6(3)
C27 C22 C21 122.5(3)
C22 C23 C24 120.5(3)
C22 C23 H23 119.7
C24 C23 H23 119.7
C25 C24 C23 121.0(3)
C25 C24 S1 119.1(2)
C23 C24 S1 119.6(2)
C24 C25 C26 119.8(3)
C24 C25 H25 120.1
C26 C25 H25 120.1
C25 C26 C27 118.4(3)
C25 C26 C28 119.3(3)
C27 C26 C28 122.4(3)
O13 C27 C26 117.1(3)
O13 C27 C22 120.5(3)
C26 C27 C22 122.4(3)
C2 C28 C26 112.6(3)
C2 C28 H28A 109.1
C26 C28 H28A 109.1
C2 C28 H28B 109.1
C26 C28 H28B 109.1
H28A C28 H28B 107.8
N6 C29 N4 119.7(3)
N6 C29 N5 119.6(3)
N4 C29 N5 120.7(3)
N1 C30 N2 121.2(4)
N1 C30 N3 120.3(4)
N2 C30 N3 118.6(4)
N8 C31 N7 120.8(3)
N8 C31 N9 119.3(3)
N7 C31 N9 119.9(3)
Cl2B C32 Cl1B 117(3)
Cl2B C32 Cl1A 112.5(15)
Cl2B C32 Cl3 118(3)
Cl1B C32 Cl3 100(2)
Cl1A C32 Cl3 108.3(11)
Cl1B C32 Cl2 114(2)
Cl1A C32 Cl2 110.7(7)
Cl3 C32 Cl2 110.7(7)
Cl2B C32 Cl3A 118(3)
Cl1B C32 Cl3A 102(3)
Cl1A C32 Cl3A 110.8(10)
Cl2 C32 Cl3A 111.1(6)
Cl2B C32 Cl3B 114(2)
Cl1B C32 Cl3B 111(2)
Cl1A C32 Cl3B 119.7(15)
Cl2 C32 Cl3B 108.2(17)
Cl2B C32 Cl1 111.8(13)
Cl3 C32 Cl1 110.3(8)
Cl2 C32 Cl1 110.4(5)
Cl3A C32 Cl1 112.7(10)
Cl3B C32 Cl1 121.5(14)
Cl1B C32 Cl2A 112(2)
Cl1A C32 Cl2A 109.2(8)
Cl3 C32 Cl2A 109.2(7)
Cl3A C32 Cl2A 109.7(6)
Cl3B C32 Cl2A 107.3(18)
Cl1 C32 Cl2A 109.0(6)
Cl2B C32 H32 98.8
Cl1B C32 H32 114.5
Cl1A C32 H32 110.1
Cl3 C32 H32 108.5
Cl2 C32 H32 108.5
Cl3A C32 H32 105.5
Cl3B C32 H32 98.6
Cl1 C32 H32 108.5
Cl2A C32 H32 111.5
N12 C33 N11 120.3(3)
N12 C33 N10 119.4(3)
N11 C33 N10 120.4(3)
C30 N1 H1A 120.0
C30 N1 H1B 120.0
H1A N1 H1B 120.0
C30 N2 H2A 120.0
C30 N2 H2B 120.0
H2A N2 H2B 120.0
C30 N3 H3A 120.0
C30 N3 H3B 120.0
H3A N3 H3B 120.0
C29 N4 H4A 120.0
C29 N4 H4B 120.0
H4A N4 H4B 120.0
C29 N5 H5A 120.0
C29 N5 H5B 120.0
H5A N5 H5B 120.0
C29 N6 H6A 120.0
C29 N6 H6B 120.0
H6A N6 H6B 120.0
C31 N7 H7C 120.0
C31 N7 H7D 120.0
H7C N7 H7D 120.0
C31 N8 H8A 120.0
C31 N8 H8B 120.0
H8A N8 H8B 120.0
C31 N9 H9A 120.0
C31 N9 H9B 120.0
H9A N9 H9B 120.0
C33 N10 H10A 120.0
C33 N10 H10B 120.0
H10A N10 H10B 120.0
C33 N11 H11A 120.0
C33 N11 H11B 120.0
H11A N11 H11B 120.0
C33 N12 H12A 120.0
C33 N12 H12B 120.0
H12A N12 H12B 120.0
C27 O13 H13B 107.0
C20 O14 H14O 112.9
C9 O15 H15O 112.2
C1 O16 H16O 114.5
H17A O17 H17B 106.2
H18A O18 H18B 119.4
H19A O19 H19B 106.5
O2 S1 O3 114.37(15)
O2 S1 O1 111.73(15)
O3 S1 O1 109.69(15)
O2 S1 C24 106.95(15)
O3 S1 C24 107.36(15)
O1 S1 C24 106.28(15)
O5 S2 O6 112.56(15)
O5 S2 O4 112.06(15)
O6 S2 O4 111.46(16)
O5 S2 C17 108.12(14)
O6 S2 C17 106.34(15)
O4 S2 C17 105.84(14)
O7 S3 O9 111.74(16)
O7 S3 O8 112.52(15)
O9 S3 O8 111.92(15)
O7 S3 C12 107.25(16)
O9 S3 C12 106.81(15)
O8 S3 C12 106.16(16)
O10 S4 O11 113.56(19)
O10 S4 O12 114.6(2)
O11 S4 O12 109.73(19)
O10 S4 C4 107.56(16)
O11 S4 C4 104.80(15)
O12 S4 C4 105.83(16)

loop_
_geom_bond_atom_site_label_1
_geom_bond_atom_site_label_2
_geom_bond_distance
C1 O16 1.374(4)
C1 C2 1.398(4)
C1 C6 1.399(5)
C2 C3 1.396(4)
C2 C28 1.518(4)
C3 C4 1.390(4)
C3 H3 0.9500
C4 C5 1.396(4)
C4 S4 1.768(3)
C5 C6 1.386(5)
C5 H5 0.9500
C6 C7 1.514(4)
C7 C8 1.523(4)
C7 H7A 0.9900
C7 H7B 0.9900
C8 C13 1.379(5)
C8 C9 1.411(5)
C9 O15 1.369(4)
C9 C10 1.399(4)
C10 C11 1.394(5)
C10 C14 1.520(4)
C11 C12 1.393(5)
C11 H11 0.9500
C12 C13 1.398(5)
C12 S3 1.760(3)
C13 H13 0.9500
C14 C15 1.509(4)
C14 H14A 0.9900
C14 H14B 0.9900
C15 C16 1.399(4)
C15 C20 1.399(4)
C16 C17 1.389(4)
C16 H16 0.9500
C17 C18 1.390(4)
C17 S2 1.765(3)
C18 C19 1.392(4)
C18 H18 0.9500
C19 C20 1.403(4)
C19 C21 1.527(4)
C20 O14 1.372(4)
C21 C22 1.522(4)
C21 H21A 0.9900
C21 H21B 0.9900
C22 C23 1.389(4)
C22 C27 1.404(5)
C23 C24 1.392(4)
C23 H23 0.9500
C24 C25 1.391(4)
C24 S1 1.765(3)
C25 C26 1.396(4)
C25 H25 0.9500
C26 C27 1.400(4)
C26 C28 1.526(4)
C27 O13 1.380(4)
C28 H28A 0.9900
C28 H28B 0.9900
C29 N6 1.323(5)
C29 N4 1.324(4)
C29 N5 1.327(5)
C30 N1 1.316(5)
C30 N2 1.323(5)
C30 N3 1.334(5)
C31 N8 1.319(5)
C31 N7 1.321(4)
C31 N9 1.333(4)
C32 Cl2B 1.67(4)
C32 Cl1B 1.70(4)
C32 Cl1A 1.740(16)
C32 Cl3 1.742(11)
C32 Cl2 1.755(10)
C32 Cl3A 1.757(11)
C32 Cl3B 1.77(3)
C32 Cl1 1.777(13)
C32 Cl2A 1.789(11)
C32 H32 1.0000
C33 N12 1.323(4)
C33 N11 1.324(5)
C33 N10 1.332(5)
N1 H1A 0.8800
N1 H1B 0.8800
N2 H2A 0.8800
N2 H2B 0.8800
N3 H3A 0.8800
N3 H3B 0.8800
N4 H4A 0.8800
N4 H4B 0.8800
N5 H5A 0.8800
N5 H5B 0.8800
N6 H6A 0.8800
N6 H6B 0.8800
N7 H7C 0.8800
N7 H7D 0.8800
N8 H8A 0.8800
N8 H8B 0.8800
N9 H9A 0.8800
N9 H9B 0.8800
N10 H10A 0.8800
N10 H10B 0.8800
N11 H11A 0.8800
N11 H11B 0.8800
N12 H12A 0.8800
N12 H12B 0.8800
O1 S1 1.473(2)
O2 S1 1.445(2)
O3 S1 1.462(2)
O4 S2 1.461(2)
O5 S2 1.453(2)
O6 S2 1.457(3)
O7 S3 1.458(3)
O8 S3 1.465(3)
O9 S3 1.461(3)
O10 S4 1.430(3)
O11 S4 1.456(3)
O12 S4 1.460(3)
O13 H13B 0.9502
O14 H14O 0.8694
O15 H15O 0.8226
O16 H16O 0.8838
O17 H17A 0.8341
O17 H17B 0.8207
O18 H18A 1.0484
O18 H18B 1.0562
O19 H19A 0.8868
O19 H19B 0.8882
